data_9011850
loop_
_publ_author_name
'Imamov, R. M.'
'Pinsker, Z. G.'

_publ_section_title
;
 Determination of the crystal structure of the hexagonal phase in the
 silver-tellurium system
;
_journal_name_full 'Soviet Physics Crystallography'
_journal_page_first 182
_journal_page_last 188
_journal_volume 11
_journal_year 1966
_chemical_compound_source Synthetic
_chemical_formula_sum 'Ag35 Te20'
_chemical_name_mineral Stutzite
_space_group_IT_number 191
_symmetry_space_group_name_Hall '-P 6 2'
_symmetry_space_group_name_H-M 'P 6/m m m'
_cell_angle_alpha 90
_cell_angle_beta 90
_cell_angle_gamma 120
_cell_length_a 13.48
_cell_length_b 13.48
_cell_length_c 8.49
_cell_formula_units_Z 1
_cell_volume 1336.036
_database_code_amcsd 0015551
_exptl_crystal_density_diffrn 7.864
_cod_database_code 9011850

loop_
_space_group_symop_operation_xyz
x,y,z
-x,-x+y,z
x,x-y,-z
-x+y,-x,-z
x-y,x,z
-y,-x,z
y,x,-z
y,-x+y,-z
-y,x-y,z
x-y,-y,z
-x+y,y,-z
x,y,-z
-x,-y,z
x,x-y,z
-x,-x+y,-z
x-y,x,-z
-x+y,-x,z
y,x,z
-y,-x,-z
-y,x-y,-z
y,-x+y,z
-x+y,y,z
x-y,-y,-z
-x,-y,-z

loop_
_atom_site_label
_atom_site_fract_x
_atom_site_fract_y
_atom_site_fract_z
_atom_site_U_iso_or_equiv
Ag1 0.45400 0.12000 0.50000 0.01646
Ag2 0.23700 0.47400 0.18100 0.01646
Ag3 0.12500 0.25000 0.00000 0.01646
Ag4 0.50000 0.00000 0.00000 0.01646
Ag5 0.00000 0.00000 0.18100 0.01646
Te1 0.33000 0.00000 0.18100 0.01646
Te2 0.21700 0.00000 0.50000 0.01646
Te3 0.33333 0.66667 0.00000 0.01646

loop_
_cod_related_entry_id
_cod_related_entry_database
_cod_related_entry_code
1 AMCSD 0015551
